data_7002263
loop_
_publ_author_name
'Sachse, Anna'
'Demeshko, Serhiy'
'Meyer, Franc'

_publ_section_title
;
 Structural and magnetic variability of cobalt(II) complexes with
 bridging pyrazolate ligands bearing appended imine groups
;
_journal_issue 37
_journal_name_full 'Dalton Transactions'
_journal_page_first 7756
_journal_page_last 7764
_journal_paper_doi 10.1039/b907817g
_journal_year 2009
_chemical_formula_moiety 'C105 H123 N12 Co4 Cl5, 0.5 (C4 H8 O), C2 H3 N'
_chemical_formula_sum 'C109 H130 Cl5 Co4 N13 O0.5'
_chemical_formula_weight 2043.23
_chemical_name_systematic
;
?
;
_space_group_IT_number 14
_symmetry_cell_setting monoclinic
_symmetry_space_group_name_Hall '-P 2yn'
_symmetry_space_group_name_H-M 'P 1 21/n 1'
_atom_sites_solution_hydrogens geom
_atom_sites_solution_primary direct
_atom_sites_solution_secondary difmap
_audit_creation_method SHELXL-97
_cell_angle_alpha 90.00
_cell_angle_beta 102.388(2)
_cell_angle_gamma 90.00
_cell_formula_units_Z 4
_cell_length_a 16.5141(4)
_cell_length_b 22.4226(4)
_cell_length_c 31.4461(9)
_cell_measurement_reflns_used 86436
_cell_measurement_temperature 133(2)
_cell_measurement_theta_max 25.74
_cell_measurement_theta_min 1.12
_cell_volume 11373.0(5)
_computing_cell_refinement 'X-AREA (Stoe & Cie, 2007)'
_computing_data_collection 'X-AREA (Stoe & Cie, 2007)'
_computing_data_reduction 'X-AREA (Stoe & Cie, 2007)'
_computing_molecular_graphics 'DIAMOND (Brandenburg, 2001)'
_computing_publication_material 'SHELXL-97 (Sheldrick, 1997)'
_computing_structure_refinement 'SHELXL-97 (Sheldrick, 1997)'
_computing_structure_solution 'SHELXS-97 (Sheldrick, 1990)'
_diffrn_ambient_temperature 133(2)
_diffrn_measured_fraction_theta_full 0.988
_diffrn_measured_fraction_theta_max 0.988
_diffrn_measurement_device_type 'Stoe IPDS II'
_diffrn_measurement_method \w
_diffrn_radiation_monochromator graphite
_diffrn_radiation_source 'fine-focus sealed tube'
_diffrn_radiation_type MoK\a
_diffrn_radiation_wavelength 0.71073
_diffrn_reflns_av_R_equivalents 0.1459
_diffrn_reflns_av_sigmaI/netI 0.0899
_diffrn_reflns_limit_h_max 20
_diffrn_reflns_limit_h_min -20
_diffrn_reflns_limit_k_max 25
_diffrn_reflns_limit_k_min -27
_diffrn_reflns_limit_l_max 38
_diffrn_reflns_limit_l_min -38
_diffrn_reflns_number 86436
_diffrn_reflns_theta_full 25.74
_diffrn_reflns_theta_max 25.74
_diffrn_reflns_theta_min 1.12
_exptl_absorpt_coefficient_mu 0.740
_exptl_absorpt_correction_T_max 0.8394
_exptl_absorpt_correction_T_min 0.4799
_exptl_absorpt_correction_type numerical
_exptl_absorpt_process_details 'X-RED (Stoe & Cie, 2002)'
_exptl_crystal_colour green
_exptl_crystal_density_diffrn 1.193
_exptl_crystal_density_method 'not measured'
_exptl_crystal_description block
_exptl_crystal_F_000 4288
_exptl_crystal_size_max 0.56
_exptl_crystal_size_mid 0.39
_exptl_crystal_size_min 0.26
_refine_diff_density_max 1.488
_refine_diff_density_min -1.196
_refine_diff_density_rms 0.123
_refine_ls_extinction_method none
_refine_ls_goodness_of_fit_ref 1.028
_refine_ls_hydrogen_treatment constr
_refine_ls_matrix_type full
_refine_ls_number_parameters 1210
_refine_ls_number_reflns 21492
_refine_ls_number_restraints 0
_refine_ls_restrained_S_all 1.028
_refine_ls_R_factor_all 0.0827
_refine_ls_R_factor_gt 0.0677
_refine_ls_shift/su_max 0.008
_refine_ls_shift/su_mean 0.001
_refine_ls_structure_factor_coef Fsqd
_refine_ls_weighting_details 'calc w=1/[\s^2^(Fo^2^)+(0.1377P)^2^+0.0000P] where P=(Fo^2^+2Fc^2^)/3'
_refine_ls_weighting_scheme calc
_refine_ls_wR_factor_gt 0.1914
_refine_ls_wR_factor_ref 0.2050
_reflns_number_gt 16904
_reflns_number_total 21492
_reflns_threshold_expression >2sigma(I)
_cod_data_source_file b907817g.txt
_cod_data_source_block as49
_cod_original_sg_symbol_H-M P21/n
_cod_original_formula_sum 'C109 H130 Cl5 Co4 N13 O0.50'
_cod_database_code 7002263

loop_
_symmetry_equiv_pos_as_xyz
'x, y, z'
'-x+1/2, y+1/2, -z+1/2'
'-x, -y, -z'
'x-1/2, -y-1/2, z-1/2'

loop_
_atom_site_label
_atom_site_type_symbol
_atom_site_fract_x
_atom_site_fract_y
_atom_site_fract_z
_atom_site_U_iso_or_equiv
_atom_site_adp_type
_atom_site_occupancy
_atom_site_symmetry_multiplicity
_atom_site_calc_flag
_atom_site_refinement_flags
_atom_site_disorder_assembly
_atom_site_disorder_group
Co1 Co 0.63179(3) 0.82220(2) 0.923275(15) 0.02754(13) Uani 1 1 d . . .
Co2 Co 0.48613(3) 0.73808(2) 0.812230(14) 0.02688(12) Uani 1 1 d . . .
Co3 Co 0.60840(3) 0.61810(2) 0.767673(15) 0.03081(13) Uani 1 1 d . . .
Co4 Co 0.65360(3) 0.65786(2) 0.902828(14) 0.02827(13) Uani 1 1 d . . .
Cl1 Cl 0.67048(6) 0.73423(4) 0.95834(3) 0.03234(19) Uani 1 1 d . . .
Cl2 Cl 0.50445(5) 0.66591(4) 0.87364(3) 0.03254(19) Uani 1 1 d . . .
Cl3 Cl 0.48510(6) 0.66751(4) 0.75352(3) 0.0344(2) Uani 1 1 d . . .
Cl4 Cl 0.73319(6) 0.87034(4) 0.90320(3) 0.0428(2) Uani 1 1 d . . .
Cl5 Cl 0.70055(8) 0.65951(5) 0.73652(4) 0.0540(3) Uani 1 1 d . . .
N1 N 0.51096(19) 0.82068(13) 0.89326(9) 0.0284(6) Uani 1 1 d . . .
N2 N 0.46269(18) 0.79406(12) 0.85946(9) 0.0267(6) Uani 1 1 d . . .
N3 N 0.58335(18) 0.87361(13) 0.96733(9) 0.0279(6) Uani 1 1 d . . .
N4 N 0.35093(19) 0.73419(13) 0.80283(9) 0.0305(6) Uani 1 1 d . . .
N11 N 0.62985(18) 0.57104(13) 0.82358(9) 0.0283(6) Uani 1 1 d . . .
N12 N 0.64151(19) 0.58178(13) 0.86566(9) 0.0295(6) Uani 1 1 d . . .
N13 N 0.58959(19) 0.53203(14) 0.74204(9) 0.0311(6) Uani 1 1 d . . .
N14 N 0.6367(2) 0.58823(13) 0.94986(9) 0.0318(6) Uani 1 1 d . . .
N21 N 0.61172(18) 0.74464(12) 0.82599(9) 0.0270(6) Uani 1 1 d . . .
N22 N 0.66889(18) 0.71517(13) 0.85509(9) 0.0273(6) Uani 1 1 d . . .
N23 N 0.52037(19) 0.81687(13) 0.76693(9) 0.0289(6) Uani 1 1 d . . .
N24 N 0.80293(19) 0.66394(13) 0.90523(10) 0.0308(6) Uani 1 1 d . . .
C1 C 0.3795(2) 0.82407(15) 0.90383(11) 0.0290(7) Uani 1 1 d . . .
C2 C 0.4615(2) 0.83966(15) 0.92055(11) 0.0279(7) Uani 1 1 d . . .
C3 C 0.3835(2) 0.79450(15) 0.86490(11) 0.0281(7) Uani 1 1 d . . .
C4 C 0.3079(2) 0.83349(16) 0.92381(12) 0.0325(8) Uani 1 1 d . . .
C5 C 0.3141(3) 0.82006(18) 0.96756(14) 0.0413(9) Uani 1 1 d . . .
H5 H 0.3635 0.8050 0.9839 0.050 Uiso 1 1 calc R . .
C6 C 0.2475(3) 0.8288(2) 0.98715(17) 0.0557(13) Uani 1 1 d . . .
H6 H 0.2518 0.8189 1.0163 0.067 Uiso 1 1 calc R . .
C7 C 0.1743(3) 0.8524(2) 0.96289(19) 0.0614(15) Uani 1 1 d . . .
H7 H 0.1297 0.8594 0.9760 0.074 Uiso 1 1 calc R . .
C8 C 0.1675(3) 0.8655(2) 0.91988(19) 0.0575(13) Uani 1 1 d . . .
H8 H 0.1181 0.8810 0.9038 0.069 Uiso 1 1 calc R . .
C9 C 0.2335(3) 0.85596(19) 0.89971(14) 0.0419(9) Uani 1 1 d . . .
H9 H 0.2280 0.8645 0.8703 0.050 Uiso 1 1 calc R . .
C10 C 0.5039(2) 0.87221(15) 0.95882(11) 0.0289(7) Uani 1 1 d . . .
H10 H 0.4741 0.8916 0.9767 0.035 Uiso 1 1 calc R . .
C11 C 0.6245(2) 0.91034(16) 1.00317(11) 0.0295(7) Uani 1 1 d . . .
C12 C 0.6460(2) 0.88528(16) 1.04467(12) 0.0330(8) Uani 1 1 d . . .
C13 C 0.6816(2) 0.92335(18) 1.07879(12) 0.0382(8) Uani 1 1 d . . .
H13 H 0.6962 0.9083 1.1070 0.046 Uiso 1 1 calc R . .
C14 C 0.6954(3) 0.98269(19) 1.07152(13) 0.0427(9) Uani 1 1 d . . .
H14 H 0.7170 1.0076 1.0948 0.051 Uiso 1 1 calc R . .
C15 C 0.6774(3) 1.00538(18) 1.02954(13) 0.0393(9) Uani 1 1 d . . .
H15 H 0.6893 1.0451 1.0249 0.047 Uiso 1 1 calc R . .
C16 C 0.6419(2) 0.96986(16) 0.99440(11) 0.0310(7) Uani 1 1 d . . .
C17 C 0.6328(3) 0.81908(18) 1.05254(13) 0.0411(9) Uani 1 1 d . . .
H17 H 0.6184 0.7994 1.0241 0.049 Uiso 1 1 calc R . .
C18 C 0.5606(3) 0.8102(2) 1.07498(17) 0.0552(12) Uani 1 1 d . . .
H18A H 0.5120 0.8292 1.0582 0.083 Uiso 1 1 calc R . .
H18B H 0.5741 0.8275 1.1036 0.083 Uiso 1 1 calc R . .
H18C H 0.5501 0.7683 1.0773 0.083 Uiso 1 1 calc R . .
C19 C 0.7113(3) 0.7898(2) 1.07833(16) 0.0574(12) Uani 1 1 d . . .
H19A H 0.7008 0.7483 1.0826 0.086 Uiso 1 1 calc R . .
H19B H 0.7278 0.8090 1.1061 0.086 Uiso 1 1 calc R . .
H19C H 0.7547 0.7934 1.0625 0.086 Uiso 1 1 calc R . .
C20 C 0.6208(3) 0.99517(17) 0.94858(12) 0.0377(8) Uani 1 1 d . . .
H20 H 0.6119 0.9611 0.9286 0.045 Uiso 1 1 calc R . .
C21 C 0.6909(4) 1.0318(2) 0.93758(16) 0.0643(15) Uani 1 1 d . . .
H21A H 0.7409 1.0085 0.9429 0.096 Uiso 1 1 calc R . .
H21B H 0.6994 1.0670 0.9554 0.096 Uiso 1 1 calc R . .
H21C H 0.6769 1.0432 0.9074 0.096 Uiso 1 1 calc R . .
C22 C 0.5414(4) 1.0300(3) 0.94034(16) 0.0687(16) Uani 1 1 d . . .
H22A H 0.5301 1.0452 0.9111 0.103 Uiso 1 1 calc R . .
H22B H 0.5465 1.0626 0.9605 0.103 Uiso 1 1 calc R . .
H22C H 0.4968 1.0044 0.9441 0.103 Uiso 1 1 calc R . .
C23 C 0.3238(2) 0.76148(16) 0.83301(11) 0.0313(7) Uani 1 1 d . . .
H23 H 0.2681 0.7601 0.8343 0.038 Uiso 1 1 calc R . .
C24 C 0.2902(2) 0.70237(18) 0.77032(12) 0.0347(8) Uani 1 1 d . . .
C25 C 0.2804(2) 0.64057(18) 0.77476(13) 0.0386(8) Uani 1 1 d . . .
C26 C 0.2235(3) 0.6113(2) 0.74184(15) 0.0483(10) Uani 1 1 d . . .
H26 H 0.2154 0.5705 0.7439 0.058 Uiso 1 1 calc R . .
C27 C 0.1795(3) 0.6419(2) 0.70657(15) 0.0532(12) Uani 1 1 d . . .
H27 H 0.1428 0.6215 0.6849 0.064 Uiso 1 1 calc R . .
C28 C 0.1890(3) 0.7028(2) 0.70294(14) 0.0479(10) Uani 1 1 d . . .
H28 H 0.1573 0.7231 0.6794 0.057 Uiso 1 1 calc R . .
C29 C 0.2464(2) 0.73441(19) 0.73446(12) 0.0386(9) Uani 1 1 d . . .
C30 C 0.3247(3) 0.6062(2) 0.81422(15) 0.0472(10) Uani 1 1 d . . .
H30 H 0.3711 0.6308 0.8293 0.057 Uiso 1 1 calc R . .
C31 C 0.2678(4) 0.5962(3) 0.84545(18) 0.0821(19) Uani 1 1 d . . .
H31A H 0.2968 0.5743 0.8703 0.123 Uiso 1 1 calc R . .
H31B H 0.2201 0.5739 0.8311 0.123 Uiso 1 1 calc R . .
H31C H 0.2504 0.6340 0.8547 0.123 Uiso 1 1 calc R . .
C32 C 0.3605(4) 0.5473(2) 0.8029(2) 0.0672(14) Uani 1 1 d . . .
H32A H 0.3880 0.5276 0.8291 0.101 Uiso 1 1 calc R . .
H32B H 0.3996 0.5547 0.7848 0.101 Uiso 1 1 calc R . .
H32C H 0.3166 0.5224 0.7874 0.101 Uiso 1 1 calc R . .
C33 C 0.2538(3) 0.8018(2) 0.73042(14) 0.0472(10) Uani 1 1 d . . .
H33 H 0.3077 0.8136 0.7482 0.057 Uiso 1 1 calc R . .
C34 C 0.2511(4) 0.8222(3) 0.68421(16) 0.0612(13) Uani 1 1 d . . .
H34A H 0.2565 0.8648 0.6837 0.092 Uiso 1 1 calc R . .
H34B H 0.1993 0.8106 0.6659 0.092 Uiso 1 1 calc R . .
H34C H 0.2959 0.8042 0.6738 0.092 Uiso 1 1 calc R . .
C35 C 0.1868(4) 0.8338(2) 0.74857(17) 0.0610(13) Uani 1 1 d . . .
H35A H 0.1931 0.8762 0.7459 0.091 Uiso 1 1 calc R . .
H35B H 0.1923 0.8236 0.7787 0.091 Uiso 1 1 calc R . .
H35C H 0.1331 0.8219 0.7325 0.091 Uiso 1 1 calc R . .
C101 C 0.6093(2) 0.48387(16) 0.85604(11) 0.0304(7) Uani 1 1 d . . .
C102 C 0.6104(2) 0.51196(16) 0.81657(11) 0.0296(7) Uani 1 1 d . . .
C103 C 0.6277(2) 0.53089(15) 0.88629(11) 0.0308(7) Uani 1 1 d . . .
C104 C 0.5966(2) 0.42043(16) 0.86512(11) 0.0336(8) Uani 1 1 d . . .
C105 C 0.5280(3) 0.38909(17) 0.84291(13) 0.0371(8) Uani 1 1 d . . .
H105 H 0.4880 0.4085 0.8222 0.045 Uiso 1 1 calc R . .
C106 C 0.5186(3) 0.32861(18) 0.85135(14) 0.0448(10) Uani 1 1 d . . .
H106 H 0.4721 0.3081 0.8365 0.054 Uiso 1 1 calc R . .
C107 C 0.5782(3) 0.29916(19) 0.88166(16) 0.0504(11) Uani 1 1 d . . .
H107 H 0.5723 0.2587 0.8868 0.061 Uiso 1 1 calc R . .
C108 C 0.6468(3) 0.3300(2) 0.90442(16) 0.0533(11) Uani 1 1 d . . .
H108 H 0.6870 0.3105 0.9249 0.064 Uiso 1 1 calc R . .
C109 C 0.6549(3) 0.39051(18) 0.89620(14) 0.0447(10) Uani 1 1 d . . .
H109 H 0.7003 0.4113 0.9119 0.054 Uiso 1 1 calc R . .
C110 C 0.5958(2) 0.49215(16) 0.77181(11) 0.0312(7) Uani 1 1 d . . .
H110 H 0.5910 0.4518 0.7648 0.037 Uiso 1 1 calc R . .
C111 C 0.5820(2) 0.51341(16) 0.69768(11) 0.0330(8) Uani 1 1 d . . .
C112 C 0.6537(3) 0.49888(17) 0.68349(13) 0.0393(9) Uani 1 1 d . . .
C113 C 0.6439(3) 0.4779(2) 0.64073(14) 0.0497(11) Uani 1 1 d . . .
H113 H 0.6903 0.4660 0.6306 0.060 Uiso 1 1 calc R . .
C114 C 0.5667(4) 0.4746(2) 0.61350(14) 0.0530(12) Uani 1 1 d . . .
H114 H 0.5615 0.4602 0.5853 0.064 Uiso 1 1 calc R . .
C115 C 0.4967(3) 0.49260(19) 0.62775(13) 0.0487(10) Uani 1 1 d . . .
H115 H 0.4453 0.4914 0.6086 0.058 Uiso 1 1 calc R . .
C116 C 0.5024(3) 0.51257(17) 0.67050(12) 0.0388(8) Uani 1 1 d . . .
C117 C 0.7388(3) 0.50491(18) 0.71263(14) 0.0423(9) Uani 1 1 d . . .
H117 H 0.7335 0.5291 0.7378 0.051 Uiso 1 1 calc R . .
C118 C 0.7730(3) 0.44374(19) 0.72948(16) 0.0501(10) Uani 1 1 d . . .
H11A H 0.8270 0.4485 0.7479 0.075 Uiso 1 1 calc R . .
H11B H 0.7769 0.4186 0.7053 0.075 Uiso 1 1 calc R . .
H11C H 0.7365 0.4258 0.7458 0.075 Uiso 1 1 calc R . .
C119 C 0.7999(3) 0.5364(2) 0.6898(2) 0.0621(13) Uani 1 1 d . . .
H11D H 0.8529 0.5394 0.7094 0.093 Uiso 1 1 calc R . .
H11E H 0.7796 0.5756 0.6811 0.093 Uiso 1 1 calc R . .
H11F H 0.8053 0.5139 0.6646 0.093 Uiso 1 1 calc R . .
C120 C 0.4269(3) 0.5327(2) 0.68581(13) 0.0434(9) Uani 1 1 d . . .
H120 H 0.4455 0.5479 0.7155 0.052 Uiso 1 1 calc R . .
C121 C 0.3679(3) 0.4809(3) 0.68761(19) 0.0659(14) Uani 1 1 d . . .
H12A H 0.3205 0.4951 0.6977 0.099 Uiso 1 1 calc R . .
H12B H 0.3958 0.4509 0.7072 0.099 Uiso 1 1 calc R . .
H12C H 0.3502 0.4641 0.6591 0.099 Uiso 1 1 calc R . .
C122 C 0.3821(3) 0.5839(2) 0.65781(16) 0.0578(12) Uani 1 1 d . . .
H12D H 0.3344 0.5957 0.6687 0.087 Uiso 1 1 calc R . .
H12E H 0.3648 0.5708 0.6282 0.087 Uiso 1 1 calc R . .
H12F H 0.4191 0.6172 0.6591 0.087 Uiso 1 1 calc R . .
C123 C 0.6242(2) 0.53621(16) 0.93153(11) 0.0322(7) Uani 1 1 d . . .
H123 H 0.6132 0.5031 0.9472 0.039 Uiso 1 1 calc R . .
C124 C 0.6310(3) 0.59156(16) 0.99502(11) 0.0360(8) Uani 1 1 d . . .
C125 C 0.7035(3) 0.5818(2) 1.02699(13) 0.0452(10) Uani 1 1 d . . .
C126 C 0.6968(4) 0.5840(2) 1.06983(15) 0.0586(12) Uani 1 1 d . . .
H126 H 0.7438 0.5769 1.0914 0.070 Uiso 1 1 calc R . .
C127 C 0.6239(4) 0.5961(2) 1.08188(14) 0.0593(13) Uani 1 1 d . . .
H127 H 0.6220 0.5973 1.1112 0.071 Uiso 1 1 calc R . .
C128 C 0.5522(3) 0.6067(2) 1.05023(14) 0.0521(11) Uani 1 1 d . . .
H128 H 0.5024 0.6149 1.0584 0.063 Uiso 1 1 calc R . .
C129 C 0.5553(3) 0.60486(17) 1.00595(13) 0.0399(9) Uani 1 1 d . . .
C130 C 0.7841(3) 0.5678(3) 1.01436(15) 0.0584(12) Uani 1 1 d . . .
H130 H 0.7825 0.5857 0.9858 0.070 Uiso 1 1 calc R . .
C131 C 0.7958(4) 0.4997(3) 1.0101(2) 0.089(2) Uani 1 1 d . . .
H13A H 0.8478 0.4921 1.0021 0.133 Uiso 1 1 calc R . .
H13B H 0.7514 0.4841 0.9881 0.133 Uiso 1 1 calc R . .
H13C H 0.7954 0.4808 1.0375 0.133 Uiso 1 1 calc R . .
C132 C 0.8602(4) 0.5913(4) 1.04534(19) 0.087(2) Uani 1 1 d . . .
H13D H 0.9088 0.5805 1.0350 0.131 Uiso 1 1 calc R . .
H13E H 0.8633 0.5744 1.0737 0.131 Uiso 1 1 calc R . .
H13F H 0.8568 0.6340 1.0470 0.131 Uiso 1 1 calc R . .
C133 C 0.4765(3) 0.61746(19) 0.97243(14) 0.0454(10) Uani 1 1 d . . .
H133 H 0.4889 0.6119 0.9436 0.055 Uiso 1 1 calc R . .
C134 C 0.4065(3) 0.5750(2) 0.97598(17) 0.0590(12) Uani 1 1 d . . .
H13G H 0.3583 0.5847 0.9541 0.088 Uiso 1 1 calc R . .
H13H H 0.3939 0.5788 1.0043 0.088 Uiso 1 1 calc R . .
H13I H 0.4232 0.5348 0.9719 0.088 Uiso 1 1 calc R . .
C135 C 0.4485(4) 0.6820(2) 0.97536(18) 0.0587(13) Uani 1 1 d . . .
H13J H 0.3988 0.6889 0.9537 0.088 Uiso 1 1 calc R . .
H13K H 0.4913 0.7084 0.9704 0.088 Uiso 1 1 calc R . .
H13L H 0.4380 0.6892 1.0038 0.088 Uiso 1 1 calc R . .
C201 C 0.7371(2) 0.77117(15) 0.81467(11) 0.0285(7) Uani 1 1 d . . .
C202 C 0.6511(2) 0.77883(15) 0.80136(11) 0.0283(7) Uani 1 1 d . . .
C203 C 0.7441(2) 0.73057(15) 0.84880(11) 0.0271(7) Uani 1 1 d . . .
C204 C 0.8049(2) 0.79739(16) 0.79719(12) 0.0307(7) Uani 1 1 d . . .
C205 C 0.8046(3) 0.79472(17) 0.75296(13) 0.0361(8) Uani 1 1 d . . .
H205 H 0.7595 0.7782 0.7337 0.043 Uiso 1 1 calc R . .
C206 C 0.8715(3) 0.81672(18) 0.73762(15) 0.0434(9) Uani 1 1 d . . .
H206 H 0.8710 0.8150 0.7080 0.052 Uiso 1 1 calc R . .
C207 C 0.9392(3) 0.84122(18) 0.76606(15) 0.0431(9) Uani 1 1 d . . .
H207 H 0.9844 0.8550 0.7557 0.052 Uiso 1 1 calc R . .
C208 C 0.9392(3) 0.84508(18) 0.80987(15) 0.0424(9) Uani 1 1 d . . .
H208 H 0.9841 0.8623 0.8289 0.051 Uiso 1 1 calc R . .
C209 C 0.8731(2) 0.82355(17) 0.82571(13) 0.0362(8) Uani 1 1 d . . .
H209 H 0.8736 0.8263 0.8553 0.043 Uiso 1 1 calc R . .
C210 C 0.5995(2) 0.81696(15) 0.77052(11) 0.0294(7) Uani 1 1 d . . .
H210 H 0.6233 0.8420 0.7530 0.035 Uiso 1 1 calc R . .
C211 C 0.4769(2) 0.85839(17) 0.73482(12) 0.0344(8) Uani 1 1 d . . .
C212 C 0.4380(2) 0.90740(17) 0.74982(12) 0.0351(8) Uani 1 1 d . . .
C213 C 0.4027(3) 0.95037(18) 0.71911(14) 0.0456(10) Uani 1 1 d . . .
H213 H 0.3770 0.9835 0.7281 0.055 Uiso 1 1 calc R . .
C214 C 0.4053(3) 0.9445(2) 0.67576(14) 0.0566(12) Uani 1 1 d . . .
H214 H 0.3823 0.9738 0.6559 0.068 Uiso 1 1 calc R . .
C215 C 0.4420(3) 0.8950(2) 0.66192(14) 0.0552(12) Uani 1 1 d . . .
H215 H 0.4428 0.8912 0.6326 0.066 Uiso 1 1 calc R . .
C216 C 0.4781(3) 0.85052(19) 0.69101(13) 0.0440(9) Uani 1 1 d . . .
C217 C 0.4394(2) 0.91562(17) 0.79767(13) 0.0369(8) Uani 1 1 d . . .
H217 H 0.4417 0.8757 0.8105 0.044 Uiso 1 1 calc R . .
C218 C 0.5170(3) 0.9479(3) 0.82032(15) 0.0563(12) Uani 1 1 d . . .
H21D H 0.5166 0.9525 0.8506 0.085 Uiso 1 1 calc R . .
H21E H 0.5189 0.9865 0.8074 0.085 Uiso 1 1 calc R . .
H21F H 0.5649 0.9253 0.8174 0.085 Uiso 1 1 calc R . .
C219 C 0.3627(3) 0.9460(2) 0.80695(17) 0.0562(12) Uani 1 1 d . . .
H21G H 0.3680 0.9496 0.8378 0.084 Uiso 1 1 calc R . .
H21H H 0.3146 0.9226 0.7949 0.084 Uiso 1 1 calc R . .
H21I H 0.3572 0.9849 0.7940 0.084 Uiso 1 1 calc R . .
C220 C 0.5169(3) 0.7970(2) 0.67340(14) 0.0522(11) Uani 1 1 d . . .
H220 H 0.5404 0.7713 0.6982 0.063 Uiso 1 1 calc R . .
C221 C 0.5879(5) 0.8153(3) 0.6517(2) 0.0760(18) Uani 1 1 d . . .
H22D H 0.6111 0.7804 0.6411 0.114 Uiso 1 1 calc R . .
H22E H 0.6301 0.8354 0.6725 0.114 Uiso 1 1 calc R . .
H22F H 0.5670 0.8416 0.6277 0.114 Uiso 1 1 calc R . .
C222 C 0.4503(4) 0.7604(3) 0.64208(17) 0.0755(18) Uani 1 1 d . . .
H22G H 0.4759 0.7269 0.6313 0.113 Uiso 1 1 calc R . .
H22H H 0.4241 0.7851 0.6181 0.113 Uiso 1 1 calc R . .
H22I H 0.4094 0.7465 0.6574 0.113 Uiso 1 1 calc R . .
C223 C 0.8142(2) 0.70175(16) 0.87631(11) 0.0308(7) Uani 1 1 d . . .
H223 H 0.8677 0.7105 0.8731 0.037 Uiso 1 1 calc R . .
C224 C 0.8793(2) 0.64295(19) 0.93223(13) 0.0393(9) Uani 1 1 d . . .
C225 C 0.9051(3) 0.5845(2) 0.92611(15) 0.0480(10) Uani 1 1 d . . .
C226 C 0.9801(3) 0.5656(2) 0.95242(19) 0.0616(13) Uani 1 1 d . . .
H226 H 0.9985 0.5268 0.9498 0.074 Uiso 1 1 calc R . .
C227 C 1.0275(3) 0.6043(3) 0.9826(2) 0.0713(16) Uani 1 1 d . . .
H227 H 1.0774 0.5911 0.9996 0.086 Uiso 1 1 calc R . .
C228 C 1.0019(3) 0.6612(2) 0.98742(17) 0.0583(12) Uani 1 1 d . . .
H228 H 1.0349 0.6864 1.0075 0.070 Uiso 1 1 calc R . .
C229 C 0.9266(3) 0.6824(2) 0.96270(14) 0.0443(9) Uani 1 1 d . . .
C230 C 0.8547(3) 0.54481(19) 0.89110(17) 0.0507(11) Uani 1 1 d . . .
H230 H 0.7961 0.5545 0.8891 0.061 Uiso 1 1 calc R . .
C231 C 0.8741(4) 0.5576(3) 0.84706(19) 0.0669(14) Uani 1 1 d . . .
H23A H 0.8414 0.5320 0.8256 0.100 Uiso 1 1 calc R . .
H23B H 0.9319 0.5505 0.8483 0.100 Uiso 1 1 calc R . .
H23C H 0.8613 0.5985 0.8394 0.100 Uiso 1 1 calc R . .
C232 C 0.8649(4) 0.4779(2) 0.9003(2) 0.0761(17) Uani 1 1 d . . .
H23D H 0.8311 0.4560 0.8767 0.114 Uiso 1 1 calc R . .
H23E H 0.8480 0.4687 0.9269 0.114 Uiso 1 1 calc R . .
H23F H 0.9219 0.4669 0.9029 0.114 Uiso 1 1 calc R . .
C233 C 0.9013(3) 0.7465(2) 0.96880(14) 0.0463(10) Uani 1 1 d . . .
H233 H 0.8462 0.7528 0.9502 0.056 Uiso 1 1 calc R . .
C234 C 0.9611(3) 0.7898(2) 0.95387(17) 0.0582(12) Uani 1 1 d . . .
H23G H 0.9443 0.8300 0.9578 0.087 Uiso 1 1 calc R . .
H23H H 0.9604 0.7831 0.9236 0.087 Uiso 1 1 calc R . .
H23I H 1.0161 0.7834 0.9708 0.087 Uiso 1 1 calc R . .
C235 C 0.8956(4) 0.7595(3) 1.01532(17) 0.0691(15) Uani 1 1 d . . .
H23J H 0.8796 0.8003 1.0177 0.104 Uiso 1 1 calc R . .
H23K H 0.9485 0.7526 1.0343 0.104 Uiso 1 1 calc R . .
H23L H 0.8550 0.7337 1.0234 0.104 Uiso 1 1 calc R . .
O1 O 1.1319(3) 0.7388(3) 0.8358(2) 0.0475(15) Uani 0.50 1 d P . .
C301 C 1.0787(5) 0.7080(4) 0.7995(3) 0.0432(19) Uani 0.50 1 d P . .
H30A H 1.0511 0.7365 0.7780 0.052 Uiso 0.50 1 calc PR . .
H30B H 1.1113 0.6812 0.7857 0.052 Uiso 0.50 1 calc PR . .
C302 C 1.0181(6) 0.6746(5) 0.8172(4) 0.059(3) Uani 0.50 1 d P . .
H30C H 1.0079 0.6359 0.8032 0.071 Uiso 0.50 1 calc PR . .
H30D H 0.9661 0.6962 0.8130 0.071 Uiso 0.50 1 calc PR . .
C303 C 1.0566(6) 0.6677(4) 0.8652(3) 0.053(2) Uani 0.50 1 d P . .
H30E H 1.0147 0.6671 0.8826 0.064 Uiso 0.50 1 calc PR . .
H30F H 1.0900 0.6319 0.8708 0.064 Uiso 0.50 1 calc PR . .
C304 C 1.1070(6) 0.7208(4) 0.8733(3) 0.055(2) Uani 0.50 1 d P . .
H30G H 1.0756 0.7526 0.8831 0.065 Uiso 0.50 1 calc PR . .
H30H H 1.1555 0.7129 0.8961 0.065 Uiso 0.50 1 calc PR . .
N31 N 1.0237(7) 0.9271(5) 1.0146(3) 0.0726(19) Uani 0.50 1 d P . .
C305 C 0.9546(7) 0.9342(5) 1.0143(3) 0.0573(12) Uani 0.50 1 d P . .
C306 C 0.8724(7) 0.9428(5) 1.0112(3) 0.0573(12) Uani 0.50 1 d P . .
H30I H 0.8595 0.9843 1.0059 0.086 Uiso 0.50 1 calc PR . .
H30J H 0.8578 0.9309 1.0379 0.086 Uiso 0.50 1 calc PR . .
H30K H 0.8417 0.9195 0.9876 0.086 Uiso 0.50 1 calc PR . .
N32 N 0.1425(7) 0.7786(5) 1.0645(3) 0.0726(19) Uani 0.50 1 d P . .
C307 C 0.1467(7) 0.8163(4) 1.0888(3) 0.0573(12) Uani 0.50 1 d P . .
C308 C 0.1157(7) 0.8630(4) 1.1118(3) 0.0573(12) Uani 0.50 1 d P . .
H30L H 0.1609 0.8814 1.1319 0.086 Uiso 0.50 1 calc PR . .
H30M H 0.0770 0.8468 1.1276 0.086 Uiso 0.50 1 calc PR . .
H30N H 0.0882 0.8923 1.0915 0.086 Uiso 0.50 1 calc PR . .

loop_
_atom_site_aniso_label
_atom_site_aniso_U_11
_atom_site_aniso_U_22
_atom_site_aniso_U_33
_atom_site_aniso_U_23
_atom_site_aniso_U_13
_atom_site_aniso_U_12
Co1 0.0265(2) 0.0246(2) 0.0302(2) -0.00142(17) 0.00311(18) -0.00182(18)
Co2 0.0255(2) 0.0260(2) 0.0276(2) -0.00258(17) 0.00228(18) 0.00018(18)
Co3 0.0368(3) 0.0244(2) 0.0299(2) 0.00002(18) 0.00429(19) 0.0020(2)
Co4 0.0341(3) 0.0224(2) 0.0263(2) 0.00101(17) 0.00206(19) -0.00155(19)
Cl1 0.0385(5) 0.0263(4) 0.0300(4) -0.0007(3) 0.0024(3) 0.0006(3)
Cl2 0.0306(4) 0.0316(4) 0.0335(4) 0.0053(3) 0.0026(3) -0.0029(3)
Cl3 0.0362(5) 0.0314(4) 0.0330(4) -0.0056(3) 0.0013(3) 0.0038(4)
Cl4 0.0416(5) 0.0344(5) 0.0571(6) -0.0048(4) 0.0209(4) -0.0097(4)
Cl5 0.0687(8) 0.0356(5) 0.0681(7) -0.0093(5) 0.0381(6) -0.0120(5)
N1 0.0314(15) 0.0257(14) 0.0268(14) -0.0038(11) 0.0037(11) 0.0000(12)
N2 0.0245(14) 0.0244(14) 0.0289(14) -0.0029(11) 0.0007(11) -0.0023(11)
N3 0.0291(15) 0.0263(14) 0.0266(14) -0.0015(11) 0.0025(11) -0.0045(12)
N4 0.0294(15) 0.0292(15) 0.0306(15) -0.0045(12) 0.0010(12) -0.0005(12)
N11 0.0314(15) 0.0235(14) 0.0291(14) -0.0006(11) 0.0046(11) -0.0015(12)
N12 0.0343(16) 0.0249(14) 0.0280(14) 0.0005(11) 0.0037(12) -0.0002(12)
N13 0.0314(16) 0.0305(15) 0.0313(15) -0.0034(12) 0.0066(12) -0.0001(13)
N14 0.0369(17) 0.0264(15) 0.0294(15) 0.0015(11) 0.0009(12) 0.0009(13)
N21 0.0289(15) 0.0240(14) 0.0262(13) 0.0019(11) 0.0021(11) 0.0026(12)
N22 0.0247(14) 0.0254(14) 0.0302(14) 0.0043(11) 0.0021(11) 0.0045(11)
N23 0.0304(15) 0.0241(14) 0.0293(14) -0.0013(11) -0.0001(11) 0.0022(12)
N24 0.0265(15) 0.0280(15) 0.0351(16) 0.0028(12) 0.0002(12) 0.0051(12)
C1 0.0280(17) 0.0254(16) 0.0334(17) -0.0027(13) 0.0058(14) 0.0002(14)
C2 0.0285(17) 0.0251(16) 0.0276(16) -0.0026(13) 0.0008(13) -0.0016(14)
C3 0.0230(16) 0.0270(16) 0.0326(17) -0.0010(13) 0.0024(13) -0.0024(14)
C4 0.0308(19) 0.0252(17) 0.043(2) -0.0092(14) 0.0118(15) -0.0055(14)
C5 0.046(2) 0.034(2) 0.046(2) -0.0085(16) 0.0144(18) -0.0088(18)
C6 0.067(3) 0.052(3) 0.058(3) -0.017(2) 0.035(3) -0.021(2)
C7 0.049(3) 0.058(3) 0.089(4) -0.031(3) 0.041(3) -0.020(2)
C8 0.031(2) 0.056(3) 0.086(4) -0.022(3) 0.014(2) -0.008(2)
C9 0.034(2) 0.039(2) 0.052(2) -0.0113(17) 0.0086(17) -0.0046(17)
C10 0.0326(18) 0.0254(16) 0.0278(16) -0.0028(13) 0.0043(13) -0.0031(14)
C11 0.0284(17) 0.0295(17) 0.0291(17) -0.0068(13) 0.0029(13) -0.0033(14)
C12 0.0347(19) 0.0307(18) 0.0328(18) -0.0024(14) 0.0050(14) 0.0015(15)
C13 0.038(2) 0.043(2) 0.0306(18) -0.0017(15) 0.0006(15) -0.0029(17)
C14 0.045(2) 0.045(2) 0.0350(19) -0.0137(17) 0.0016(16) -0.0078(19)
C15 0.042(2) 0.035(2) 0.041(2) -0.0068(16) 0.0065(16) -0.0081(17)
C16 0.0332(19) 0.0265(17) 0.0326(18) -0.0044(13) 0.0053(14) -0.0013(15)
C17 0.057(3) 0.033(2) 0.0314(19) 0.0015(15) 0.0066(17) -0.0004(18)
C18 0.059(3) 0.046(3) 0.061(3) 0.010(2) 0.013(2) -0.008(2)
C19 0.066(3) 0.051(3) 0.055(3) 0.012(2) 0.013(2) 0.016(2)
C20 0.052(2) 0.0307(18) 0.0312(18) -0.0022(14) 0.0108(16) -0.0009(17)
C21 0.088(4) 0.059(3) 0.048(3) -0.003(2) 0.020(3) -0.035(3)
C22 0.086(4) 0.075(4) 0.046(3) 0.016(2) 0.016(3) 0.040(3)
C23 0.0275(18) 0.0295(18) 0.0357(18) -0.0061(14) 0.0042(14) -0.0035(14)
C24 0.0288(18) 0.040(2) 0.0352(18) -0.0128(15) 0.0065(15) -0.0053(16)
C25 0.0315(19) 0.036(2) 0.048(2) -0.0116(17) 0.0075(16) -0.0064(16)
C26 0.046(2) 0.044(2) 0.053(2) -0.0149(19) 0.0067(19) -0.012(2)
C27 0.042(2) 0.062(3) 0.051(3) -0.024(2) 0.0016(19) -0.017(2)
C28 0.038(2) 0.062(3) 0.038(2) -0.0089(19) -0.0030(17) -0.008(2)
C29 0.032(2) 0.047(2) 0.0333(19) -0.0078(16) 0.0012(15) -0.0041(17)
C30 0.043(2) 0.038(2) 0.056(3) -0.0077(18) -0.0002(19) -0.0102(19)
C31 0.092(5) 0.102(5) 0.051(3) 0.009(3) 0.013(3) 0.032(4)
C32 0.079(4) 0.045(3) 0.083(4) 0.011(3) 0.028(3) 0.012(3)
C33 0.043(2) 0.051(2) 0.042(2) -0.0033(18) -0.0059(17) -0.006(2)
C34 0.060(3) 0.063(3) 0.052(3) 0.007(2) -0.006(2) -0.004(3)
C35 0.067(3) 0.055(3) 0.056(3) -0.009(2) 0.001(2) 0.007(3)
C101 0.0346(18) 0.0248(17) 0.0309(17) -0.0016(13) 0.0050(14) -0.0020(14)
C102 0.0308(18) 0.0254(17) 0.0318(17) -0.0038(13) 0.0048(14) -0.0006(14)
C103 0.0345(19) 0.0236(16) 0.0326(18) 0.0012(13) 0.0032(14) -0.0018(14)
C104 0.043(2) 0.0260(18) 0.0318(18) -0.0001(14) 0.0092(15) 0.0003(16)
C105 0.041(2) 0.0319(19) 0.039(2) -0.0022(15) 0.0102(16) -0.0035(16)
C106 0.053(3) 0.033(2) 0.052(2) -0.0063(17) 0.020(2) -0.0115(19)
C107 0.067(3) 0.0251(19) 0.063(3) 0.0066(18) 0.024(2) -0.004(2)
C108 0.061(3) 0.035(2) 0.062(3) 0.0152(19) 0.009(2) 0.005(2)
C109 0.049(2) 0.030(2) 0.052(2) 0.0055(17) 0.0028(19) -0.0014(18)
C110 0.0317(18) 0.0271(17) 0.0350(18) -0.0049(14) 0.0075(14) -0.0007(15)
C111 0.043(2) 0.0259(17) 0.0299(17) -0.0025(13) 0.0069(15) -0.0024(15)
C112 0.053(2) 0.0270(18) 0.041(2) -0.0016(15) 0.0163(18) 0.0051(17)
C113 0.073(3) 0.038(2) 0.044(2) -0.0041(18) 0.026(2) 0.004(2)
C114 0.085(4) 0.043(2) 0.033(2) -0.0055(17) 0.017(2) 0.001(2)
C115 0.067(3) 0.040(2) 0.035(2) -0.0031(17) -0.0004(19) -0.001(2)
C116 0.048(2) 0.0328(19) 0.0332(19) -0.0018(15) 0.0029(16) 0.0016(17)
C117 0.045(2) 0.033(2) 0.052(2) -0.0011(17) 0.0178(19) 0.0042(18)
C118 0.051(3) 0.035(2) 0.064(3) 0.0023(19) 0.009(2) 0.0040(19)
C119 0.053(3) 0.050(3) 0.090(4) 0.015(3) 0.032(3) 0.008(2)
C120 0.042(2) 0.045(2) 0.039(2) -0.0049(17) -0.0003(17) -0.0027(19)
C121 0.055(3) 0.066(3) 0.078(4) -0.012(3) 0.018(3) -0.020(3)
C122 0.051(3) 0.061(3) 0.055(3) -0.002(2) -0.004(2) 0.014(2)
C123 0.039(2) 0.0257(17) 0.0302(17) 0.0022(13) 0.0047(14) -0.0012(15)
C124 0.053(2) 0.0260(17) 0.0278(17) -0.0014(13) 0.0054(16) -0.0032(17)
C125 0.054(3) 0.043(2) 0.034(2) 0.0000(16) -0.0017(17) -0.006(2)
C126 0.069(3) 0.067(3) 0.035(2) -0.003(2) 0.000(2) 0.001(3)
C127 0.084(4) 0.062(3) 0.031(2) -0.003(2) 0.010(2) -0.001(3)
C128 0.073(3) 0.046(2) 0.041(2) 0.0025(19) 0.020(2) 0.008(2)
C129 0.057(3) 0.0276(18) 0.0362(19) 0.0049(15) 0.0124(18) 0.0042(18)
C130 0.052(3) 0.077(3) 0.040(2) 0.002(2) -0.002(2) -0.005(3)
C131 0.058(4) 0.103(5) 0.099(5) -0.019(4) 0.002(3) 0.020(4)
C132 0.062(4) 0.140(7) 0.053(3) 0.004(4) -0.002(3) -0.032(4)
C133 0.057(3) 0.039(2) 0.044(2) 0.0106(17) 0.0184(19) 0.006(2)
C134 0.063(3) 0.053(3) 0.059(3) 0.011(2) 0.009(2) 0.000(2)
C135 0.066(3) 0.043(3) 0.071(3) 0.011(2) 0.024(3) 0.013(2)
C201 0.0266(17) 0.0254(16) 0.0334(17) 0.0017(13) 0.0063(14) 0.0016(14)
C202 0.0289(17) 0.0274(17) 0.0279(16) 0.0019(13) 0.0049(13) 0.0021(14)
C203 0.0257(17) 0.0233(16) 0.0306(16) 0.0009(13) 0.0023(13) 0.0006(13)
C204 0.0271(17) 0.0260(17) 0.0395(19) 0.0040(14) 0.0081(14) 0.0010(14)
C205 0.038(2) 0.0304(18) 0.041(2) 0.0025(15) 0.0106(16) 0.0003(16)
C206 0.049(2) 0.035(2) 0.053(2) 0.0058(17) 0.024(2) 0.0023(18)
C207 0.034(2) 0.034(2) 0.065(3) 0.0122(18) 0.0189(19) 0.0019(17)
C208 0.0285(19) 0.036(2) 0.061(3) 0.0120(18) 0.0055(17) -0.0020(16)
C209 0.035(2) 0.0300(18) 0.043(2) 0.0043(15) 0.0062(16) -0.0010(16)
C210 0.0336(19) 0.0241(16) 0.0291(17) 0.0012(13) 0.0038(14) 0.0024(14)
C211 0.0314(19) 0.0302(18) 0.0375(19) 0.0040(15) -0.0021(15) 0.0045(15)
C212 0.0318(19) 0.0323(19) 0.0383(19) 0.0030(15) 0.0007(15) 0.0060(16)
C213 0.050(2) 0.031(2) 0.049(2) 0.0054(17) -0.0028(18) 0.0133(19)
C214 0.078(3) 0.042(2) 0.041(2) 0.0097(18) -0.008(2) 0.020(2)
C215 0.075(3) 0.050(3) 0.034(2) 0.0064(18) -0.003(2) 0.016(2)
C216 0.052(3) 0.037(2) 0.038(2) 0.0021(16) -0.0027(18) 0.0092(19)
C217 0.036(2) 0.0305(18) 0.042(2) 0.0034(15) 0.0034(16) 0.0066(16)
C218 0.050(3) 0.072(3) 0.045(2) -0.018(2) 0.006(2) -0.008(2)
C219 0.046(3) 0.060(3) 0.063(3) -0.007(2) 0.011(2) 0.013(2)
C220 0.075(3) 0.045(2) 0.032(2) -0.0018(18) 0.003(2) 0.016(2)
C221 0.105(5) 0.063(3) 0.070(4) 0.007(3) 0.039(3) 0.023(3)
C222 0.103(5) 0.059(3) 0.051(3) -0.017(2) -0.015(3) 0.018(3)
C223 0.0251(17) 0.0283(17) 0.0374(18) 0.0000(14) 0.0028(14) 0.0009(14)
C224 0.034(2) 0.039(2) 0.042(2) 0.0097(16) 0.0028(16) 0.0026(17)
C225 0.041(2) 0.039(2) 0.062(3) 0.0129(19) 0.0048(19) 0.0070(19)
C226 0.042(3) 0.047(3) 0.087(4) 0.014(2) -0.005(2) 0.014(2)
C227 0.049(3) 0.070(4) 0.081(4) 0.015(3) -0.016(3) 0.015(3)
C228 0.044(3) 0.064(3) 0.058(3) 0.007(2) -0.011(2) 0.003(2)
C229 0.036(2) 0.048(2) 0.045(2) 0.0058(18) 0.0000(17) -0.0024(18)
C230 0.043(2) 0.032(2) 0.075(3) 0.003(2) 0.009(2) 0.0045(19)
C231 0.068(3) 0.052(3) 0.080(4) -0.009(3) 0.015(3) -0.003(3)
C232 0.072(4) 0.036(3) 0.114(5) 0.006(3) 0.007(3) 0.004(3)
C233 0.039(2) 0.049(2) 0.047(2) -0.0056(18) 0.0012(18) -0.0022(19)
C234 0.053(3) 0.052(3) 0.065(3) -0.003(2) 0.004(2) -0.011(2)
C235 0.070(4) 0.079(4) 0.057(3) -0.011(3) 0.012(3) 0.005(3)
O1 0.029(3) 0.052(4) 0.067(4) -0.018(3) 0.022(3) -0.020(3)
C301 0.030(4) 0.036(4) 0.069(5) -0.006(4) 0.023(4) 0.003(3)
C302 0.048(5) 0.054(6) 0.084(7) -0.017(5) 0.031(5) -0.031(5)
C303 0.046(5) 0.043(5) 0.082(7) -0.012(4) 0.038(5) -0.005(4)
C304 0.039(5) 0.054(5) 0.079(6) -0.016(5) 0.031(5) -0.013(4)
N31 0.081(5) 0.079(5) 0.062(4) -0.016(3) 0.026(4) -0.009(4)
C305 0.075(3) 0.047(3) 0.054(3) -0.002(2) 0.023(2) -0.004(2)
C306 0.075(3) 0.047(3) 0.054(3) -0.002(2) 0.023(2) -0.004(2)
N32 0.081(5) 0.079(5) 0.062(4) -0.016(3) 0.026(4) -0.009(4)
C307 0.075(3) 0.047(3) 0.054(3) -0.002(2) 0.023(2) -0.004(2)
C308 0.075(3) 0.047(3) 0.054(3) -0.002(2) 0.023(2) -0.004(2)

loop_
_atom_type_symbol
_atom_type_description
_atom_type_scat_dispersion_real
_atom_type_scat_dispersion_imag
_atom_type_scat_source
C C 0.0033 0.0016 'International Tables Vol C Tables 4.2.6.8 and 6.1.1.4'
H H 0.0000 0.0000 'International Tables Vol C Tables 4.2.6.8 and 6.1.1.4'
N N 0.0061 0.0033 'International Tables Vol C Tables 4.2.6.8 and 6.1.1.4'
Cl Cl 0.1484 0.1585 'International Tables Vol C Tables 4.2.6.8 and 6.1.1.4'
Co Co 0.3494 0.9721 'International Tables Vol C Tables 4.2.6.8 and 6.1.1.4'
O O 0.0106 0.0060 'International Tables Vol C Tables 4.2.6.8 and 6.1.1.4'

loop_
_geom_angle_atom_site_label_1
_geom_angle_atom_site_label_2
_geom_angle_atom_site_label_3
_geom_angle
_geom_angle_site_symmetry_1
_geom_angle_site_symmetry_3
_geom_angle_publ_flag
N1 Co1 N3 80.70(11) . . ?
N1 Co1 Cl4 127.80(9) . . ?
N3 Co1 Cl4 110.09(9) . . ?
N1 Co1 Cl1 110.96(9) . . ?
N3 Co1 Cl1 105.30(8) . . ?
Cl4 Co1 Cl1 114.32(4) . . ?
N21 Co2 N2 98.31(11) . . ?
N21 Co2 N4 175.17(11) . . ?
N2 Co2 N4 77.06(11) . . ?
N21 Co2 N23 73.42(11) . . ?
N2 Co2 N23 94.83(11) . . ?
N4 Co2 N23 108.12(11) . . ?
N21 Co2 Cl3 92.84(8) . . ?
N2 Co2 Cl3 168.78(9) . . ?
N4 Co2 Cl3 91.76(8) . . ?
N23 Co2 Cl3 89.58(7) . . ?
N21 Co2 Cl2 86.17(8) . . ?
N2 Co2 Cl2 81.14(8) . . ?
N4 Co2 Cl2 91.69(8) . . ?
N23 Co2 Cl2 158.46(8) . . ?
Cl3 Co2 Cl2 98.40(3) . . ?
N11 Co3 N13 80.60(12) . . ?
N11 Co3 Cl5 127.18(10) . . ?
N13 Co3 Cl5 106.25(9) . . ?
N11 Co3 Cl3 114.06(9) . . ?
N13 Co3 Cl3 108.75(9) . . ?
Cl5 Co3 Cl3 112.65(5) . . ?
N22 Co4 N12 96.73(11) . . ?
N22 Co4 N14 174.20(11) . . ?
N12 Co4 N14 77.47(11) . . ?
N22 Co4 Cl1 94.13(9) . . ?
N12 Co4 Cl1 168.89(8) . . ?
N14 Co4 Cl1 91.65(8) . . ?
N22 Co4 Cl2 87.18(8) . . ?
N12 Co4 Cl2 83.13(9) . . ?
N14 Co4 Cl2 92.39(9) . . ?
Cl1 Co4 Cl2 99.77(3) . . ?
Co1 Cl1 Co4 106.63(4) . . ?
Co4 Cl2 Co2 106.53(3) . . ?
Co3 Cl3 Co2 107.96(4) . . ?
N2 N1 C2 107.7(3) . . ?
N2 N1 Co1 138.4(2) . . ?
C2 N1 Co1 111.4(2) . . ?
N1 N2 C3 109.0(3) . . ?
N1 N2 Co2 133.2(2) . . ?
C3 N2 Co2 115.8(2) . . ?
C10 N3 C11 117.8(3) . . ?
C10 N3 Co1 111.6(2) . . ?
C11 N3 Co1 130.5(2) . . ?
C23 N4 C24 117.0(3) . . ?
C23 N4 Co2 112.8(2) . . ?
C24 N4 Co2 130.0(2) . . ?
N12 N11 C102 108.5(3) . . ?
N12 N11 Co3 137.8(2) . . ?
C102 N11 Co3 112.0(2) . . ?
N11 N12 C103 108.9(3) . . ?
N11 N12 Co4 134.3(2) . . ?
C103 N12 Co4 115.6(2) . . ?
C110 N13 C111 118.9(3) . . ?
C110 N13 Co3 112.4(2) . . ?
C111 N13 Co3 128.2(2) . . ?
C123 N14 C124 116.4(3) . . ?
C123 N14 Co4 111.7(2) . . ?
C124 N14 Co4 131.7(2) . . ?
N22 N21 C202 108.4(3) . . ?
N22 N21 Co2 130.4(2) . . ?
C202 N21 Co2 120.9(2) . . ?
N21 N22 C203 108.1(3) . . ?
N21 N22 Co4 129.4(2) . . ?
C203 N22 Co4 122.4(2) . . ?
C210 N23 C211 113.7(3) . . ?
C210 N23 Co2 108.2(2) . . ?
C211 N23 Co2 137.7(2) . . ?
C223 N24 C224 113.0(3) . . ?
C2 C1 C3 103.0(3) . . ?
C2 C1 C4 127.7(3) . . ?
C3 C1 C4 129.2(3) . . ?
N1 C2 C1 110.4(3) . . ?
N1 C2 C10 115.3(3) . . ?
C1 C2 C10 134.3(3) . . ?
N2 C3 C1 109.9(3) . . ?
N2 C3 C23 116.1(3) . . ?
C1 C3 C23 133.7(3) . . ?
C5 C4 C9 119.0(4) . . ?
C5 C4 C1 119.8(4) . . ?
C9 C4 C1 121.1(3) . . ?
C6 C5 C4 120.9(4) . . ?
C5 C6 C7 119.4(5) . . ?
C8 C7 C6 120.1(4) . . ?
C7 C8 C9 120.9(5) . . ?
C8 C9 C4 119.6(4) . . ?
N3 C10 C2 118.4(3) . . ?
C12 C11 C16 123.0(3) . . ?
C12 C11 N3 118.9(3) . . ?
C16 C11 N3 118.1(3) . . ?
C11 C12 C13 116.9(3) . . ?
C11 C12 C17 121.8(3) . . ?
C13 C12 C17 121.3(3) . . ?
C14 C13 C12 121.3(4) . . ?
C13 C14 C15 120.2(4) . . ?
C14 C15 C16 121.1(4) . . ?
C15 C16 C11 117.3(3) . . ?
C15 C16 C20 120.9(3) . . ?
C11 C16 C20 121.8(3) . . ?
C18 C17 C19 111.0(4) . . ?
C18 C17 C12 110.8(4) . . ?
C19 C17 C12 111.8(4) . . ?
C22 C20 C16 111.9(3) . . ?
C22 C20 C21 111.1(4) . . ?
C16 C20 C21 112.8(4) . . ?
N4 C23 C3 117.4(3) . . ?
C29 C24 C25 122.3(3) . . ?
C29 C24 N4 118.2(3) . . ?
C25 C24 N4 119.3(3) . . ?
C26 C25 C24 117.4(4) . . ?
C26 C25 C30 119.8(4) . . ?
C24 C25 C30 122.6(3) . . ?
C27 C26 C25 121.1(4) . . ?
C26 C27 C28 120.7(4) . . ?
C27 C28 C29 120.7(4) . . ?
C24 C29 C28 117.6(4) . . ?
C24 C29 C33 122.6(3) . . ?
C28 C29 C33 119.7(4) . . ?
C25 C30 C31 110.5(4) . . ?
C25 C30 C32 113.2(4) . . ?
C31 C30 C32 110.5(4) . . ?
C34 C33 C29 113.2(4) . . ?
C34 C33 C35 109.9(4) . . ?
C29 C33 C35 110.9(4) . . ?
C102 C101 C103 102.8(3) . . ?
C102 C101 C104 129.6(3) . . ?
C103 C101 C104 127.6(3) . . ?
N11 C102 C101 109.9(3) . . ?
N11 C102 C110 116.0(3) . . ?
C101 C102 C110 134.1(3) . . ?
N12 C103 C101 109.9(3) . . ?
N12 C103 C123 116.7(3) . . ?
C101 C103 C123 132.9(3) . . ?
C105 C104 C109 118.5(4) . . ?
C105 C104 C101 121.7(3) . . ?
C109 C104 C101 119.7(4) . . ?
C104 C105 C106 120.6(4) . . ?
C107 C106 C105 120.2(4) . . ?
C106 C107 C108 119.9(4) . . ?
C107 C108 C109 119.3(4) . . ?
C104 C109 C108 121.5(4) . . ?
N13 C110 C102 117.8(3) . . ?
C112 C111 C116 123.5(3) . . ?
C112 C111 N13 118.5(3) . . ?
C116 C111 N13 118.0(3) . . ?
C111 C112 C113 117.1(4) . . ?
C111 C112 C117 122.0(3) . . ?
C113 C112 C117 120.9(4) . . ?
C114 C113 C112 121.1(4) . . ?
C113 C114 C115 120.5(4) . . ?
C114 C115 C116 121.0(4) . . ?
C115 C116 C111 116.6(4) . . ?
C115 C116 C120 121.1(4) . . ?
C111 C116 C120 122.3(3) . . ?
C112 C117 C119 112.2(4) . . ?
C112 C117 C118 110.8(4) . . ?
C119 C117 C118 110.1(4) . . ?
C116 C120 C121 111.4(4) . . ?
C116 C120 C122 111.9(4) . . ?
C121 C120 C122 110.9(4) . . ?
N14 C123 C103 118.4(3) . . ?
C129 C124 C125 121.8(4) . . ?
C129 C124 N14 120.2(3) . . ?
C125 C124 N14 118.0(4) . . ?
C126 C125 C124 117.4(4) . . ?
C126 C125 C130 121.9(4) . . ?
C124 C125 C130 120.7(4) . . ?
C127 C126 C125 122.7(5) . . ?
C126 C127 C128 120.0(4) . . ?
C127 C128 C129 119.7(5) . . ?
C124 C129 C128 118.4(4) . . ?
C124 C129 C133 123.3(3) . . ?
C128 C129 C133 118.3(4) . . ?
C125 C130 C132 114.7(5) . . ?
C125 C130 C131 111.3(5) . . ?
C132 C130 C131 107.4(5) . . ?
C129 C133 C134 112.7(4) . . ?
C129 C133 C135 111.1(4) . . ?
C134 C133 C135 110.1(4) . . ?
C203 C201 C202 102.8(3) . . ?
C203 C201 C204 127.2(3) . . ?
C202 C201 C204 130.0(3) . . ?
N21 C202 C201 109.9(3) . . ?
N21 C202 C210 116.0(3) . . ?
C201 C202 C210 133.9(3) . . ?
N22 C203 C201 110.8(3) . . ?
N22 C203 C223 116.5(3) . . ?
C201 C203 C223 132.7(3) . . ?
C205 C204 C209 119.1(3) . . ?
C205 C204 C201 121.1(3) . . ?
C209 C204 C201 119.8(3) . . ?
C206 C205 C204 120.0(4) . . ?
C207 C206 C205 120.5(4) . . ?
C208 C207 C206 119.8(4) . . ?
C207 C208 C209 120.5(4) . . ?
C208 C209 C204 120.1(4) . . ?
N23 C210 C202 120.3(3) . . ?
C216 C211 C212 122.4(3) . . ?
C216 C211 N23 119.9(3) . . ?
C212 C211 N23 117.6(3) . . ?
C213 C212 C211 117.4(4) . . ?
C213 C212 C217 121.2(3) . . ?
C211 C212 C217 121.3(3) . . ?
C214 C213 C212 121.3(4) . . ?
C215 C214 C213 119.9(4) . . ?
C214 C215 C216 121.5(4) . . ?
C211 C216 C215 117.5(4) . . ?
C211 C216 C220 123.8(4) . . ?
C215 C216 C220 118.6(4) . . ?
C218 C217 C212 111.0(3) . . ?
C218 C217 C219 110.6(4) . . ?
C212 C217 C219 114.2(3) . . ?
C216 C220 C221 111.9(4) . . ?
C216 C220 C222 110.7(4) . . ?
C221 C220 C222 111.5(5) . . ?
N24 C223 C203 120.0(3) . . ?
C225 C224 C229 122.6(4) . . ?
C225 C224 N24 118.5(4) . . ?
C229 C224 N24 118.9(4) . . ?
C226 C225 C224 117.2(4) . . ?
C226 C225 C230 122.0(4) . . ?
C224 C225 C230 120.7(4) . . ?
C227 C226 C225 120.6(5) . . ?
C228 C227 C226 121.1(5) . . ?
C227 C228 C229 121.0(5) . . ?
C228 C229 C224 117.4(4) . . ?
C228 C229 C233 119.1(4) . . ?
C224 C229 C233 123.5(4) . . ?
C231 C230 C225 111.2(4) . . ?
C231 C230 C232 108.8(5) . . ?
C225 C230 C232 114.7(4) . . ?
C235 C233 C229 112.3(4) . . ?
C235 C233 C234 110.7(4) . . ?
C229 C233 C234 110.4(4) . . ?
C304 O1 C301 106.8(6) . . ?
C302 C301 O1 107.1(7) . . ?
C301 C302 C303 104.9(8) . . ?
C304 C303 C302 101.2(8) . . ?
O1 C304 C303 110.7(8) . . ?
N31 C305 C306 176.3(12) . . ?
N32 C307 C308 155.8(13) . . ?

loop_
_geom_bond_atom_site_label_1
_geom_bond_atom_site_label_2
_geom_bond_distance
_geom_bond_site_symmetry_2
_geom_bond_publ_flag
Co1 Co2 4.2348(6) . ?
Co1 Co3 6.6501(7) . ?
Co1 Co4 3.7711(6) . ?
Co2 Co3 3.8068(7) . ?
Co2 Co4 3.9522(7) . ?
Co3 Co4 4.2490(7) . ?
Co1 N1 2.016(3) . ?
Co1 N3 2.089(3) . ?
Co1 Cl4 2.1958(10) . ?
Co1 Cl1 2.2831(9) . ?
Co2 N21 2.031(3) . ?
Co2 N2 2.044(3) . ?
Co2 N4 2.190(3) . ?
Co2 N23 2.412(3) . ?
Co2 Cl3 2.4288(9) . ?
Co2 Cl2 2.4877(9) . ?
Co3 N11 2.015(3) . ?
Co3 N13 2.089(3) . ?
Co3 Cl5 2.1857(12) . ?
Co3 Cl3 2.2765(10) . ?
Co4 N22 2.032(3) . ?
Co4 N12 2.053(3) . ?
Co4 N14 2.209(3) . ?
Co4 Cl1 2.4182(9) . ?
Co4 Cl2 2.4437(10) . ?
N1 N2 1.326(4) . ?
N1 C2 1.373(4) . ?
N2 C3 1.355(4) . ?
N3 C10 1.283(5) . ?
N3 C11 1.443(4) . ?
N4 C23 1.288(5) . ?
N4 C24 1.456(5) . ?
N11 N12 1.318(4) . ?
N11 C102 1.370(4) . ?
N12 C103 1.356(4) . ?
N13 C110 1.283(5) . ?
N13 C111 1.436(4) . ?
N14 C123 1.298(5) . ?
N14 C124 1.445(4) . ?
N21 N22 1.340(4) . ?
N21 C202 1.351(4) . ?
N22 C203 1.344(4) . ?
N23 C210 1.288(5) . ?
N23 C211 1.446(4) . ?
N24 C223 1.286(5) . ?
N24 C224 1.440(5) . ?
C1 C2 1.387(5) . ?
C1 C3 1.406(5) . ?
C1 C4 1.469(5) . ?
C2 C10 1.453(5) . ?
C3 C23 1.449(5) . ?
C4 C5 1.390(6) . ?
C4 C9 1.393(6) . ?
C5 C6 1.384(6) . ?
C6 C7 1.390(8) . ?
C7 C8 1.365(8) . ?
C8 C9 1.390(6) . ?
C11 C12 1.395(5) . ?
C11 C16 1.405(5) . ?
C12 C13 1.398(5) . ?
C12 C17 1.528(5) . ?
C13 C14 1.377(6) . ?
C14 C15 1.386(6) . ?
C15 C16 1.386(5) . ?
C16 C20 1.518(5) . ?
C17 C18 1.523(6) . ?
C17 C19 1.523(6) . ?
C20 C22 1.499(7) . ?
C20 C21 1.520(6) . ?
C24 C29 1.401(6) . ?
C24 C25 1.406(6) . ?
C25 C26 1.403(6) . ?
C25 C30 1.510(6) . ?
C26 C27 1.373(7) . ?
C27 C28 1.381(7) . ?
C28 C29 1.406(5) . ?
C29 C33 1.523(6) . ?
C30 C31 1.515(8) . ?
C30 C32 1.521(7) . ?
C33 C34 1.515(6) . ?
C33 C35 1.529(7) . ?
C101 C102 1.395(5) . ?
C101 C103 1.409(5) . ?
C101 C104 1.475(5) . ?
C102 C110 1.446(5) . ?
C103 C123 1.441(5) . ?
C104 C105 1.387(6) . ?
C104 C109 1.389(6) . ?
C105 C106 1.397(5) . ?
C106 C107 1.382(7) . ?
C107 C108 1.389(7) . ?
C108 C109 1.392(6) . ?
C111 C112 1.390(6) . ?
C111 C116 1.406(6) . ?
C112 C113 1.401(6) . ?
C112 C117 1.511(6) . ?
C113 C114 1.376(7) . ?
C114 C115 1.386(7) . ?
C115 C116 1.401(6) . ?
C116 C120 1.498(6) . ?
C117 C119 1.529(6) . ?
C117 C118 1.534(6) . ?
C120 C121 1.525(7) . ?
C120 C122 1.538(6) . ?
C124 C129 1.397(6) . ?
C124 C125 1.406(6) . ?
C125 C126 1.376(6) . ?
C125 C130 1.503(7) . ?
C126 C127 1.365(8) . ?
C127 C128 1.394(7) . ?
C128 C129 1.405(6) . ?
C129 C133 1.516(6) . ?
C130 C132 1.510(7) . ?
C130 C131 1.547(9) . ?
C133 C134 1.519(7) . ?
C133 C135 1.528(6) . ?
C201 C203 1.393(5) . ?
C201 C202 1.403(5) . ?
C201 C204 1.472(5) . ?
C202 C210 1.429(5) . ?
C203 C223 1.442(5) . ?
C204 C205 1.391(5) . ?
C204 C209 1.408(5) . ?
C205 C206 1.388(6) . ?
C206 C207 1.386(7) . ?
C207 C208 1.380(6) . ?
C208 C209 1.381(6) . ?
C211 C216 1.393(6) . ?
C211 C212 1.404(5) . ?
C212 C213 1.400(5) . ?
C212 C217 1.511(5) . ?
C213 C214 1.379(6) . ?
C214 C215 1.378(7) . ?
C215 C216 1.398(6) . ?
C216 C220 1.520(6) . ?
C217 C218 1.511(6) . ?
C217 C219 1.521(6) . ?
C220 C221 1.535(8) . ?
C220 C222 1.545(8) . ?
C224 C225 1.405(6) . ?
C224 C229 1.411(6) . ?
C225 C226 1.399(6) . ?
C225 C230 1.517(7) . ?
C226 C227 1.395(8) . ?
C227 C228 1.364(8) . ?
C228 C229 1.400(6) . ?
C229 C233 1.520(6) . ?
C230 C231 1.515(7) . ?
C230 C232 1.531(6) . ?
C233 C235 1.514(7) . ?
C233 C234 1.528(7) . ?
O1 C304 1.388(11) . ?
O1 C301 1.457(11) . ?
C301 C302 1.451(11) . ?
C302 C303 1.515(15) . ?
C303 C304 1.444(13) . ?
N31 C305 1.151(15) . ?
C305 C306 1.353(16) . ?
N32 C307 1.132(13) . ?
C307 C308 1.430(14) . ?
